data_1556775
loop_
_publ_author_name
'Garai, Mousumi'
'Biradha, Kumar'

_publ_section_title
;
 Exploration and exploitation of homologous series of
 bis(acrylamido)alkanes containing pyridyl and phenyl groups: \b-sheet
 versus two-dimensional layers in solid-state photochemical
 [2&#x2005;+&#x2005;2] reactions.
;
_journal_issue 'Pt 5'
_journal_name_full IUCrJ
_journal_page_first 523
_journal_page_last 533
_journal_paper_doi 10.1107/S2052252515009987
_journal_volume 2
_journal_year 2015
_chemical_formula_moiety 'C18 H18 N4 O2.4(H2O)'
_chemical_formula_sum 'C18 H26 N4 O6'
_chemical_formula_weight 394.43
_space_group_IT_number 14
_space_group_name_Hall '-P 2ybc'
_space_group_name_H-M_alt 'P 1 21/c 1'
_symmetry_cell_setting monoclinic
_symmetry_space_group_name_H-M 'P 1 21/c 1'
_atom_sites_solution_hydrogens geom
_atom_sites_solution_primary direct
_atom_sites_solution_secondary difmap
_audit_creation_method SHELXL-97
_cell_angle_alpha 90.00
_cell_angle_beta 94.547(2)
_cell_angle_gamma 90.00
_cell_formula_units_Z 4
_cell_length_a 9.3530(6)
_cell_length_b 10.9015(7)
_cell_length_c 19.9985(14)
_cell_measurement_reflns_used 3779
_cell_measurement_temperature 293(2)
_cell_measurement_theta_max 25.50
_cell_measurement_theta_min 2.04
_cell_volume 2032.7(2)
_computing_structure_refinement 'SHELXL-97 (Sheldrick, 1997)'
_computing_structure_solution 'SHELXS-97 (Sheldrick, 1990)'
_diffrn_ambient_temperature 293(2)
_diffrn_measured_fraction_theta_full 0.998
_diffrn_measured_fraction_theta_max 0.998
_diffrn_measurement_device_type 'Bruker CCD APEX-2'
_diffrn_measurement_method hemisphere
_diffrn_radiation_monochromator graphite
_diffrn_radiation_source 'fine-focus sealed tube'
_diffrn_radiation_type MoK\a
_diffrn_radiation_wavelength 0.71073
_diffrn_reflns_av_R_equivalents 0.0438
_diffrn_reflns_av_sigmaI/netI 0.0310
_diffrn_reflns_limit_h_max 11
_diffrn_reflns_limit_h_min -11
_diffrn_reflns_limit_k_max 12
_diffrn_reflns_limit_k_min -13
_diffrn_reflns_limit_l_max 24
_diffrn_reflns_limit_l_min -24
_diffrn_reflns_number 24231
_diffrn_reflns_theta_full 25.50
_diffrn_reflns_theta_max 25.50
_diffrn_reflns_theta_min 2.04
_exptl_absorpt_coefficient_mu 0.098
_exptl_absorpt_correction_T_max 0.987
_exptl_absorpt_correction_T_min 0.980
_exptl_absorpt_correction_type empirical
_exptl_absorpt_process_details sadabs
_exptl_crystal_colour 'dark brown'
_exptl_crystal_density_diffrn 1.289
_exptl_crystal_density_method 'not measured'
_exptl_crystal_description 'rod like'
_exptl_crystal_F_000 840
_exptl_crystal_size_max 0.22
_exptl_crystal_size_mid 0.17
_exptl_crystal_size_min 0.13
_refine_diff_density_max 0.467
_refine_diff_density_min -0.197
_refine_diff_density_rms 0.059
_refine_ls_extinction_method none
_refine_ls_goodness_of_fit_ref 1.279
_refine_ls_hydrogen_treatment mixed
_refine_ls_matrix_type full
_refine_ls_number_parameters 253
_refine_ls_number_reflns 3779
_refine_ls_number_restraints 0
_refine_ls_restrained_S_all 1.279
_refine_ls_R_factor_all 0.0990
_refine_ls_R_factor_gt 0.0638
_refine_ls_shift/su_max 0.000
_refine_ls_shift/su_mean 0.000
_refine_ls_structure_factor_coef Fsqd
_refine_ls_weighting_details 'calc w=1/[\s^2^(Fo^2^)+(0.1000P)^2^+0.0000P] where P=(Fo^2^+2Fc^2^)/3'
_refine_ls_weighting_scheme calc
_refine_ls_wR_factor_gt 0.1882
_refine_ls_wR_factor_ref 0.2030
_reflns_number_gt 2449
_reflns_number_total 3779
_reflns_threshold_expression >2sigma(I)
_cod_data_source_file yc5005.cif
_cod_data_source_block 2b
_cod_depositor_comments
;
The following automatic conversions were performed:

data item '_symmetry_cell_setting' value 'Monoclinic' was changed to
'monoclinic' in accordance with the
/home/saulius/struct/COD-crude-data/automatic-downloads/DataCite-retrospective/IUCr/depositions/lib/dictionaries/cif_core.dic
dictionary named 'cif_core.dic' version 2.4.2 last updated on
2011-04-26.

Automatic conversion script
Id: cif_fix_values 7556 2019-12-06 15:28:31Z antanas 
;
_cod_original_sg_symbol_H-M P2(1)/c
_cod_database_code 1556775
_publcif_datablock.id {59a23673-738c-488d-a3a4-9901212191dc}

loop_
_symmetry_equiv_pos_as_xyz
'x, y, z'
'-x, y+1/2, -z+1/2'
'-x, -y, -z'
'x, -y-1/2, z-1/2'

loop_
_atom_site_label
_atom_site_type_symbol
_atom_site_fract_x
_atom_site_fract_y
_atom_site_fract_z
_atom_site_U_iso_or_equiv
_atom_site_adp_type
_atom_site_occupancy
_atom_site_symmetry_multiplicity
_atom_site_calc_flag
_atom_site_refinement_flags
O11 O 0.1422(2) 0.0073(2) 0.33216(9) 0.0682(6) Uani 1 1 d .
N11 N 0.2023(2) 0.1162(2) 0.58079(10) 0.0496(6) Uani 1 1 d .
C11 C 0.2696(3) 0.0384(2) 0.54121(12) 0.0449(6) Uani 1 1 d .
C12 C 0.2581(3) 0.1299(3) 0.64357(13) 0.0630(8) Uani 1 1 d .
H12 H 0.2130 0.1838 0.6712 0.076 Uiso 1 1 calc R
C15 C 0.3895(3) -0.0278(3) 0.56545(14) 0.0590(8) Uani 1 1 d .
H15 H 0.4321 -0.0829 0.5376 0.071 Uiso 1 1 calc R
C13 C 0.3794(3) 0.0687(3) 0.67030(14) 0.0675(9) Uani 1 1 d .
H13 H 0.4153 0.0824 0.7144 0.081 Uiso 1 1 calc R
C14 C 0.4452(3) -0.0120(3) 0.63053(15) 0.0680(9) Uani 1 1 d .
H14 H 0.5260 -0.0553 0.6471 0.082 Uiso 1 1 calc R
C16 C 0.2159(3) 0.0270(2) 0.47068(12) 0.0472(6) Uani 1 1 d .
H16 H 0.2634 -0.0285 0.4449 0.057 Uiso 1 1 calc R
C17 C 0.1080(3) 0.0868(2) 0.44000(11) 0.0458(6) Uani 1 1 d .
H17 H 0.0534 0.1388 0.4646 0.055 Uiso 1 1 calc R
C18 C 0.0715(3) 0.0731(3) 0.36711(12) 0.0476(6) Uani 1 1 d .
N21 N -0.4857(2) 0.1713(2) -0.05237(10) 0.0528(6) Uani 1 1 d .
O21 O -0.4538(2) 0.1537(2) 0.20594(10) 0.0776(7) Uani 1 1 d .
C21 C -0.5815(3) 0.1447(2) -0.00779(12) 0.0439(6) Uani 1 1 d .
C22 C -0.5326(3) 0.1699(3) -0.11685(14) 0.0635(8) Uani 1 1 d .
H22 H -0.4673 0.1879 -0.1482 0.076 Uiso 1 1 calc R
C23 C -0.6716(3) 0.1435(3) -0.14035(14) 0.0655(8) Uani 1 1 d .
H23 H -0.6994 0.1451 -0.1860 0.079 Uiso 1 1 calc R
C24 C -0.7669(3) 0.1150(3) -0.09493(15) 0.0637(8) Uani 1 1 d .
H24 H -0.8614 0.0959 -0.1089 0.076 Uiso 1 1 calc R
C25 C -0.7213(3) 0.1151(3) -0.02813(14) 0.0546(7) Uani 1 1 d .
H25 H -0.7850 0.0950 0.0036 0.066 Uiso 1 1 calc R
C26 C -0.5347(3) 0.1488(2) 0.06425(12) 0.0492(7) Uani 1 1 d .
H26 H -0.6006 0.1226 0.0937 0.059 Uiso 1 1 calc R
C27 C -0.4100(3) 0.1854(3) 0.09104(12) 0.0501(7) Uani 1 1 d .
H27 H -0.3416 0.2110 0.0628 0.060 Uiso 1 1 calc R
C28 C -0.3727(3) 0.1878(2) 0.16455(12) 0.0468(6) Uani 1 1 d .
N31 N -0.0411(2) 0.1383(2) 0.34218(9) 0.0529(6) Uani 1 1 d .
H31 H -0.0852 0.1844 0.3687 0.064 Uiso 1 1 calc R
N32 N -0.2429(2) 0.2299(2) 0.18279(10) 0.0544(6) Uani 1 1 d .
H32 H -0.1896 0.2525 0.1519 0.065 Uiso 1 1 calc R
C31 C -0.0917(3) 0.1339(3) 0.27145(13) 0.0629(8) Uani 1 1 d .
H31A H -0.1444 0.0583 0.2624 0.075 Uiso 1 1 calc .
H31B H -0.0100 0.1340 0.2445 0.075 Uiso 1 1 calc .
C32 C -0.1857(3) 0.2398(3) 0.25212(13) 0.0587(8) Uani 1 1 d .
H32A H -0.2642 0.2430 0.2810 0.070 Uiso 1 1 calc .
H32B H -0.1313 0.3153 0.2582 0.070 Uiso 1 1 calc .
O1W O -0.04088(19) 0.27366(19) 0.57118(9) 0.0622(6) Uani 1 1 d .
O2W O -1.0967(2) -0.0129(2) -0.11611(11) 0.0764(7) Uani 1 1 d .
O3W O 0.2816(3) 0.0647(4) 0.22053(12) 0.1463(15) Uani 1 1 d .
O4W O -0.18024(19) 0.29995(19) 0.44367(9) 0.0606(6) Uani 1 1 d .

loop_
_atom_site_aniso_label
_atom_site_aniso_U_11
_atom_site_aniso_U_22
_atom_site_aniso_U_33
_atom_site_aniso_U_23
_atom_site_aniso_U_13
_atom_site_aniso_U_12
O11 0.0773(13) 0.0850(16) 0.0424(10) -0.0066(9) 0.0051(9) 0.0317(12)
N11 0.0500(13) 0.0562(15) 0.0423(11) 0.0020(10) 0.0014(9) 0.0041(11)
C11 0.0417(14) 0.0493(16) 0.0428(13) 0.0056(11) -0.0021(11) 0.0008(12)
C12 0.0701(19) 0.075(2) 0.0438(15) -0.0037(13) 0.0052(14) 0.0075(16)
C15 0.0562(17) 0.065(2) 0.0553(16) 0.0041(13) 0.0009(13) 0.0149(15)
C13 0.067(2) 0.092(2) 0.0416(15) 0.0054(15) -0.0094(14) 0.0000(18)
C14 0.0590(18) 0.085(2) 0.0579(17) 0.0123(16) -0.0106(14) 0.0132(17)
C16 0.0469(14) 0.0504(17) 0.0447(14) -0.0002(11) 0.0066(12) 0.0032(12)
C17 0.0454(14) 0.0552(17) 0.0369(13) 0.0014(11) 0.0038(11) 0.0065(12)
C18 0.0486(15) 0.0568(17) 0.0377(13) 0.0005(12) 0.0048(11) 0.0044(13)
N21 0.0474(12) 0.0656(16) 0.0450(12) 0.0019(10) 0.0015(10) -0.0110(11)
O21 0.0568(12) 0.123(2) 0.0537(12) 0.0167(12) 0.0082(10) -0.0086(12)
C21 0.0438(14) 0.0448(16) 0.0427(13) 0.0003(11) 0.0008(11) 0.0019(12)
C22 0.0594(18) 0.088(2) 0.0438(15) 0.0025(14) 0.0064(13) -0.0121(16)
C23 0.0668(19) 0.083(2) 0.0440(15) -0.0049(14) -0.0097(14) -0.0037(17)
C24 0.0415(16) 0.079(2) 0.0687(19) -0.0098(16) -0.0088(14) -0.0020(15)
C25 0.0412(15) 0.065(2) 0.0579(16) -0.0011(13) 0.0054(12) -0.0019(13)
C26 0.0469(15) 0.0555(18) 0.0452(14) 0.0053(12) 0.0036(12) 0.0013(13)
C27 0.0426(15) 0.0628(19) 0.0448(14) 0.0050(12) 0.0021(11) -0.0009(13)
C28 0.0472(15) 0.0533(17) 0.0400(13) 0.0079(11) 0.0053(11) 0.0047(13)
N31 0.0545(13) 0.0712(17) 0.0325(11) -0.0028(10) -0.0004(9) 0.0161(12)
N32 0.0508(13) 0.0729(17) 0.0383(11) 0.0096(10) -0.0042(9) -0.0083(12)
C31 0.0700(19) 0.080(2) 0.0375(14) -0.0019(13) -0.0030(13) 0.0149(16)
C32 0.0673(18) 0.063(2) 0.0428(14) 0.0014(12) -0.0124(13) 0.0052(15)
O1W 0.0507(11) 0.0800(15) 0.0557(11) -0.0056(10) 0.0031(9) 0.0107(10)
O2W 0.0650(13) 0.0837(17) 0.0787(15) -0.0040(12) -0.0047(11) -0.0005(11)
O3W 0.0964(19) 0.277(4) 0.0621(15) 0.029(2) -0.0112(14) -0.087(2)
O4W 0.0501(11) 0.0769(15) 0.0545(11) -0.0008(9) 0.0027(8) 0.0095(10)

loop_
_atom_type_symbol
_atom_type_description
_atom_type_scat_dispersion_real
_atom_type_scat_dispersion_imag
_atom_type_scat_source
C C 0.0033 0.0016 'International Tables Vol C Tables 4.2.6.8 and 6.1.1.4'
H H 0.0000 0.0000 'International Tables Vol C Tables 4.2.6.8 and 6.1.1.4'
N N 0.0061 0.0033 'International Tables Vol C Tables 4.2.6.8 and 6.1.1.4'
O O 0.0106 0.0060 'International Tables Vol C Tables 4.2.6.8 and 6.1.1.4'

loop_
_geom_angle_atom_site_label_1
_geom_angle_atom_site_label_2
_geom_angle_atom_site_label_3
_geom_angle
C12 N11 C11 117.3(2)
N11 C11 C15 121.6(2)
N11 C11 C16 118.5(2)
C15 C11 C16 119.9(2)
N11 C12 C13 123.9(3)
C14 C15 C11 120.0(3)
C12 C13 C14 118.6(3)
C15 C14 C13 118.6(3)
C17 C16 C11 126.9(2)
C16 C17 C18 121.3(2)
O11 C18 N31 122.8(2)
O11 C18 C17 121.8(2)
N31 C18 C17 115.4(2)
C22 N21 C21 117.1(2)
N21 C21 C25 121.5(2)
N21 C21 C26 118.7(2)
C25 C21 C26 119.8(2)
N21 C22 C23 124.3(3)
C24 C23 C22 118.1(3)
C23 C24 C25 118.8(3)
C21 C25 C24 120.2(2)
C27 C26 C21 126.6(2)
C26 C27 C28 122.9(2)
O21 C28 N32 121.6(2)
O21 C28 C27 123.7(2)
N32 C28 C27 114.7(2)
C18 N31 C31 122.1(2)
C28 N32 C32 123.5(2)
N31 C31 C32 111.6(2)
N32 C32 C31 110.9(2)

loop_
_geom_bond_atom_site_label_1
_geom_bond_atom_site_label_2
_geom_bond_distance
O11 C18 1.230(3)
N11 C12 1.329(3)
N11 C11 1.349(3)
C11 C15 1.388(4)
C11 C16 1.465(3)
C12 C13 1.387(4)
C15 C14 1.374(4)
C13 C14 1.365(4)
C16 C17 1.312(3)
C17 C18 1.478(3)
C18 N31 1.334(3)
N21 C22 1.329(3)
N21 C21 1.344(3)
O21 C28 1.224(3)
C21 C25 1.377(3)
C21 C26 1.473(3)
C22 C23 1.377(4)
C23 C24 1.357(4)
C24 C25 1.370(4)
C26 C27 1.306(3)
C27 C28 1.484(3)
C28 N32 1.321(3)
N31 C31 1.456(3)
N32 C32 1.450(3)
C31 C32 1.484(4)
